data_4320002
loop_
_publ_author_name
'George E. Greco'
'Richard R. Schrock'

_publ_section_title
;
 Synthesis, Structure, and Electrochemical Studies of Molybdenum and
 Tungsten Dinitrogen, Diazenido, and Hydrazido Complexes That Contain
 Aryl-Substituted Triamidoamine Ligands
;
_journal_name_full 'Inorganic Chemistry'
_journal_page_first 3861
_journal_page_last 3878
_journal_paper_doi 10.1021/ic001123n
_journal_volume 40
_journal_year 2001
_chemical_formula_sum 'C96 H102 Mo2 N12 Na2 O10.61'
_chemical_formula_weight 1831.52
_chemical_name_systematic
;
 ?
;
_space_group_IT_number 167
_symmetry_cell_setting rhombohedral
_symmetry_space_group_name_Hall '-R 3 2"c'
_symmetry_space_group_name_H-M 'R -3 c :H'
_atom_sites_solution_hydrogens geom
_atom_sites_solution_primary direct
_atom_sites_solution_secondary difmap
_audit_creation_method SHELXL-97
_cell_angle_alpha 90.00
_cell_angle_beta 90.00
_cell_angle_gamma 120.00
_cell_formula_units_Z 6
_cell_length_a 13.3659(15)
_cell_length_b 13.3659(15)
_cell_length_c 93.012(13)
_cell_measurement_temperature 293(2)
_cell_volume 14390(3)
_computing_cell_refinement 'Bruker SMART'
_computing_data_collection 'Bruker SMART'
_computing_data_reduction 'Bruker SHELXTL'
_computing_molecular_graphics 'Bruker SHELXTL'
_computing_publication_material 'Bruker SHELXTL'
_computing_structure_refinement 'SHELXL-97 (Sheldrick, 1997)'
_computing_structure_solution 'SHELXS-97 (Sheldrick, 1990)'
_diffrn_ambient_temperature 293(2)
_diffrn_measured_fraction_theta_full 0.942
_diffrn_measured_fraction_theta_max 0.942
_diffrn_measurement_device_type 'CCD area detector'
_diffrn_measurement_method 'phi and omega scans'
_diffrn_radiation_monochromator graphite
_diffrn_radiation_source 'fine-focus sealed tube'
_diffrn_radiation_type MoK\a
_diffrn_radiation_wavelength 0.71073
_diffrn_reflns_av_R_equivalents 0.0581
_diffrn_reflns_av_sigmaI/netI 0.0553
_diffrn_reflns_limit_h_max 3
_diffrn_reflns_limit_h_min -13
_diffrn_reflns_limit_k_max 13
_diffrn_reflns_limit_k_min -5
_diffrn_reflns_limit_l_max 85
_diffrn_reflns_limit_l_min -39
_diffrn_reflns_number 4662
_diffrn_reflns_theta_full 20.99
_diffrn_reflns_theta_max 20.99
_diffrn_reflns_theta_min 5.15
_exptl_absorpt_coefficient_mu 0.333
_exptl_absorpt_correction_T_max 1.0000
_exptl_absorpt_correction_T_min 0.7183
_exptl_absorpt_correction_type empirical
_exptl_crystal_density_diffrn 1.268
_exptl_crystal_density_method 'not measured'
_exptl_crystal_F_000 5717
_refine_diff_density_max 0.900
_refine_diff_density_min -0.750
_refine_diff_density_rms 0.055
_refine_ls_extinction_method none
_refine_ls_goodness_of_fit_ref 1.057
_refine_ls_hydrogen_treatment mixed
_refine_ls_matrix_type full
_refine_ls_number_parameters 187
_refine_ls_number_reflns 1632
_refine_ls_number_restraints 0
_refine_ls_restrained_S_all 1.057
_refine_ls_R_factor_all 0.0856
_refine_ls_R_factor_gt 0.0544
_refine_ls_shift/su_max 0.089
_refine_ls_shift/su_mean 0.014
_refine_ls_structure_factor_coef Fsqd
_refine_ls_weighting_details 'calc w=1/[\s^2^(Fo^2^)+(0.0725P)^2^+52.6783P] where P=(Fo^2^+2Fc^2^)/3'
_refine_ls_weighting_scheme calc
_refine_ls_wR_factor_gt 0.1314
_refine_ls_wR_factor_ref 0.1471
_reflns_number_gt 1103
_reflns_number_total 1632
_reflns_threshold_expression >2sigma(I)
_cod_data_source_file ic001123n_2.cif
_cod_data_source_block C96H102Mo2N12Na2O10.61
_cod_depositor_comments
;
The following automatic conversions were performed:

'_symmetry_cell_setting' value 'Rhombohedral' changed to
'rhombohedral' according to the built-in table from CIF Core
dictionary named 'cif_core.dic' version 2.4.1 from 2010-06-29.

Automatic conversion script
Id: cif_fix_values 1646 2011-03-28 12:23:43Z adriana 
;
_cod_original_sg_symbol_H-M 'R -3 c'
_cod_database_code 4320002

loop_
_symmetry_equiv_pos_as_xyz
'x, y, z'
'-y, x-y, z'
'-x+y, -x, z'
'y, x, -z+1/2'
'x-y, -y, -z+1/2'
'-x, -x+y, -z+1/2'
'x+2/3, y+1/3, z+1/3'
'-y+2/3, x-y+1/3, z+1/3'
'-x+y+2/3, -x+1/3, z+1/3'
'y+2/3, x+1/3, -z+5/6'
'x-y+2/3, -y+1/3, -z+5/6'
'-x+2/3, -x+y+1/3, -z+5/6'
'x+1/3, y+2/3, z+2/3'
'-y+1/3, x-y+2/3, z+2/3'
'-x+y+1/3, -x+2/3, z+2/3'
'y+1/3, x+2/3, -z+7/6'
'x-y+1/3, -y+2/3, -z+7/6'
'-x+1/3, -x+y+2/3, -z+7/6'
'-x, -y, -z'
'y, -x+y, -z'
'x-y, x, -z'
'-y, -x, z-1/2'
'-x+y, y, z-1/2'
'x, x-y, z-1/2'
'-x+2/3, -y+1/3, -z+1/3'
'y+2/3, -x+y+1/3, -z+1/3'
'x-y+2/3, x+1/3, -z+1/3'
'-y+2/3, -x+1/3, z-1/6'
'-x+y+2/3, y+1/3, z-1/6'
'x+2/3, x-y+1/3, z-1/6'
'-x+1/3, -y+2/3, -z+2/3'
'y+1/3, -x+y+2/3, -z+2/3'
'x-y+1/3, x+2/3, -z+2/3'
'-y+1/3, -x+2/3, z+1/6'
'-x+y+1/3, y+2/3, z+1/6'
'x+1/3, x-y+2/3, z+1/6'

loop_
_atom_site_label
_atom_site_type_symbol
_atom_site_fract_x
_atom_site_fract_y
_atom_site_fract_z
_atom_site_U_iso_or_equiv
_atom_site_adp_type
_atom_site_occupancy
_atom_site_symmetry_multiplicity
_atom_site_calc_flag
_atom_site_refinement_flags
_atom_site_disorder_assembly
_atom_site_disorder_group
Mo1 Mo 0.6667 0.3333 0.027246(10) 0.0484(4) Uani 1 3 d S . .
Na1 Na 0.6667 0.3333 0.0833 0.199(6) Uani 1 6 d S . .
Na2 Na 0.0000 0.0000 0.0000 0.0482(14) Uani 1 6 d S . .
N1 N 0.6667 0.3333 0.04726(14) 0.060(2) Uani 1 3 d S . .
N2 N 0.6667 0.3333 0.06011(15) 0.077(3) Uani 1 3 d S A .
N3 N 0.5268(4) 0.3523(4) 0.02374(6) 0.0525(14) Uani 1 1 d . . .
N4 N 0.6667 0.3333 0.00349(10) 0.055(2) Uani 1 3 d S . .
O1 O 0.1392(4) -0.0112(4) 0.01494(5) 0.0616(13) Uani 1 1 d . . .
O2 O 0.4772(10) 0.1439(10) 0.0833 0.198(13) Uani 0.87(5) 2 d SP A 1
O3 O 0.3333 0.6667 0.0785(6) 0.40(2) Uiso 1 3 d S . .
C1 C 0.4591(5) 0.3740(6) 0.03345(8) 0.0592(19) Uani 1 1 d . A .
C2 C 0.4297(6) 0.3162(7) 0.04649(9) 0.074(2) Uani 1 1 d . . .
H2A H 0.4543 0.2639 0.0486 0.089 Uiso 1 1 calc R A .
C3 C 0.3634(7) 0.3353(8) 0.05657(10) 0.093(3) Uani 1 1 d . A .
H3A H 0.3442 0.2962 0.0653 0.112 Uiso 1 1 calc R . .
C4 C 0.3265(7) 0.4127(10) 0.05344(13) 0.101(3) Uani 1 1 d . . .
H4A H 0.2832 0.4265 0.0601 0.121 Uiso 1 1 calc R A .
C5 C 0.3538(7) 0.4694(8) 0.04048(14) 0.096(3) Uani 1 1 d . A .
H5A H 0.3284 0.5211 0.0384 0.115 Uiso 1 1 calc R . .
C6 C 0.4194(6) 0.4497(6) 0.03049(9) 0.071(2) Uani 1 1 d . . .
H6A H 0.4368 0.4878 0.0217 0.086 Uiso 1 1 calc R A .
C7 C 0.5122(6) 0.3760(6) 0.00883(8) 0.0576(18) Uani 1 1 d . . .
H7A H 0.5570 0.4585 0.0070 0.069 Uiso 1 1 calc R . .
H7B H 0.4316 0.3508 0.0070 0.069 Uiso 1 1 calc R . .
C8 C 0.6876(6) 0.2402(6) -0.00116(8) 0.061(2) Uani 1 1 d . A .
H8A H 0.7698 0.2672 -0.0009 0.073 Uiso 1 1 calc R . .
H8B H 0.6606 0.2178 -0.0109 0.073 Uiso 1 1 calc R . .
C9 C 0.4280(13) 0.0730(14) 0.07092(14) 0.157(6) Uani 1 1 d . . .
C10A C 0.306(3) 0.009(8) 0.0755(5) 0.18(3) Uani 0.38(9) 1 d P A 2
C10 C 0.359(6) -0.032(3) 0.0746(3) 0.18(3) Uani 0.62(9) 1 d P A 1
C11 C 0.2606(6) 0.0694(6) 0.01408(8) 0.067(2) Uani 1 1 d . . .
H11A H 0.2754 0.1476 0.0155 0.081 Uiso 1 1 calc R . .
H11B H 0.2902 0.0648 0.0047 0.081 Uiso 1 1 calc R . .
C12 C 0.3162(7) 0.0390(8) 0.02534(11) 0.105(3) Uani 1 1 d . . .
H12A H 0.3488 -0.0057 0.0214 0.126 Uiso 1 1 calc R . .
H12B H 0.3776 0.1080 0.0298 0.126 Uiso 1 1 calc R . .
C13 C 0.2296(8) -0.0268(9) 0.03541(10) 0.111(3) Uani 1 1 d . . .
H13A H 0.2286 0.0221 0.0431 0.133 Uiso 1 1 calc R . .
H13B H 0.2424 -0.0859 0.0396 0.133 Uiso 1 1 calc R . .
C14 C 0.1191(6) -0.0801(7) 0.02727(9) 0.083(2) Uani 1 1 d . . .
H14A H 0.0964 -0.1587 0.0246 0.100 Uiso 1 1 calc R . .
H14B H 0.0581 -0.0816 0.0331 0.100 Uiso 1 1 calc R . .
C16 C 0.303(3) 0.556(3) 0.0874(4) 0.339(14) Uiso 1 1 d . . .
C17 C 0.332(4) 0.603(3) 0.1024(4) 0.332(15) Uiso 1 1 d . . .

loop_
_atom_site_aniso_label
_atom_site_aniso_U_11
_atom_site_aniso_U_22
_atom_site_aniso_U_33
_atom_site_aniso_U_23
_atom_site_aniso_U_13
_atom_site_aniso_U_12
Mo1 0.0433(5) 0.0433(5) 0.0587(8) 0.000 0.000 0.0217(2)
Na1 0.268(11) 0.268(11) 0.061(7) 0.000 0.000 0.134(5)
Na2 0.0449(19) 0.0449(19) 0.055(4) 0.000 0.000 0.0224(10)
N1 0.049(4) 0.049(4) 0.081(8) 0.000 0.000 0.0244(19)
N2 0.076(5) 0.076(5) 0.081(9) 0.000 0.000 0.038(3)
N3 0.045(3) 0.058(4) 0.057(4) 0.000(3) 0.001(3) 0.027(3)
N4 0.049(3) 0.049(3) 0.066(6) 0.000 0.000 0.0246(17)
O1 0.047(3) 0.067(3) 0.066(3) 0.009(3) -0.008(2) 0.025(3)
O2 0.180(12) 0.180(12) 0.085(13) -0.027(6) 0.027(6) -0.022(11)
C1 0.037(4) 0.058(5) 0.073(6) -0.002(4) 0.007(4) 0.017(4)
C2 0.058(5) 0.095(6) 0.078(6) 0.000(5) 0.015(4) 0.044(5)
C3 0.070(6) 0.111(8) 0.094(7) -0.002(5) 0.006(5) 0.042(6)
C4 0.060(6) 0.128(9) 0.119(9) -0.034(7) 0.007(6) 0.051(6)
C5 0.071(6) 0.097(7) 0.135(9) -0.024(7) -0.008(6) 0.054(6)
C6 0.053(5) 0.062(5) 0.102(6) 0.000(4) 0.012(4) 0.031(4)
C7 0.048(4) 0.054(4) 0.072(5) 0.007(4) -0.004(4) 0.027(3)
C8 0.065(5) 0.060(5) 0.056(5) -0.008(4) -0.003(3) 0.030(4)
C9 0.171(14) 0.112(10) 0.126(12) -0.043(9) 0.007(9) 0.024(10)
C10A 0.06(2) 0.34(6) 0.13(3) -0.10(3) -0.026(18) 0.10(3)
C10 0.22(5) 0.13(2) 0.11(2) -0.027(15) 0.04(2) 0.03(2)
C11 0.051(5) 0.070(5) 0.082(6) 0.008(4) 0.005(4) 0.031(4)
C12 0.059(6) 0.108(7) 0.132(8) 0.039(6) -0.015(6) 0.030(5)
C13 0.081(7) 0.117(8) 0.094(7) 0.028(6) -0.030(6) 0.019(6)
C14 0.060(5) 0.074(6) 0.095(6) 0.016(5) -0.013(5) 0.017(5)

loop_
_atom_type_symbol
_atom_type_description
_atom_type_scat_dispersion_real
_atom_type_scat_dispersion_imag
_atom_type_scat_source
C C 0.0033 0.0016 'International Tables Vol C Tables 4.2.6.8 and 6.1.1.4'
H H 0.0000 0.0000 'International Tables Vol C Tables 4.2.6.8 and 6.1.1.4'
N N 0.0061 0.0033 'International Tables Vol C Tables 4.2.6.8 and 6.1.1.4'
O O 0.0106 0.0060 'International Tables Vol C Tables 4.2.6.8 and 6.1.1.4'
Na Na 0.0362 0.0249 'International Tables Vol C Tables 4.2.6.8 and 6.1.1.4'
Mo Mo -1.6832 0.6857 'International Tables Vol C Tables 4.2.6.8 and 6.1.1.4'

loop_
_geom_angle_atom_site_label_1
_geom_angle_atom_site_label_2
_geom_angle_atom_site_label_3
_geom_angle
_geom_angle_site_symmetry_1
_geom_angle_site_symmetry_3
_geom_angle_publ_flag
N1 Mo1 N3 99.23(16) . 2_655 ?
N1 Mo1 N3 99.23(16) . 3_665 ?
N3 Mo1 N3 117.48(9) 2_655 3_665 ?
N1 Mo1 N3 99.23(16) . . ?
N3 Mo1 N3 117.48(9) 2_655 . ?
N3 Mo1 N3 117.48(9) 3_665 . ?
N1 Mo1 N4 180.0 . . ?
N3 Mo1 N4 80.77(16) 2_655 . ?
N3 Mo1 N4 80.77(16) 3_665 . ?
N3 Mo1 N4 80.77(16) . . ?
N2 Na1 N2 180.0 16_544 . ?
N2 Na1 O2 89.998(1) 16_544 2_655 ?
N2 Na1 O2 90.000(1) . 2_655 ?
N2 Na1 O2 90.000(4) 16_544 . ?
N2 Na1 O2 90.000(4) . . ?
O2 Na1 O2 120.000(1) 2_655 . ?
N2 Na1 O2 90.001(1) 16_544 3_665 ?
N2 Na1 O2 90.000(1) . 3_665 ?
O2 Na1 O2 120.000(2) 2_655 3_665 ?
O2 Na1 O2 120.000(2) . 3_665 ?
O1 Na2 O1 89.50(15) 20 19 ?
O1 Na2 O1 89.50(15) 20 21 ?
O1 Na2 O1 89.50(15) 19 21 ?
O1 Na2 O1 90.51(15) 20 . ?
O1 Na2 O1 180.00(18) 19 . ?
O1 Na2 O1 90.51(15) 21 . ?
O1 Na2 O1 90.51(15) 20 3 ?
O1 Na2 O1 90.51(15) 19 3 ?
O1 Na2 O1 180.00(18) 21 3 ?
O1 Na2 O1 89.49(15) . 3 ?
O1 Na2 O1 180.00(18) 20 2 ?
O1 Na2 O1 90.51(15) 19 2 ?
O1 Na2 O1 90.51(15) 21 2 ?
O1 Na2 O1 89.49(15) . 2 ?
O1 Na2 O1 89.49(15) 3 2 ?
N2 N1 Mo1 180.0 . . ?
N1 N2 Na1 180.0 . . ?
C1 N3 C7 113.3(5) . . ?
C1 N3 Mo1 130.4(5) . . ?
C7 N3 Mo1 114.3(4) . . ?
C8 N4 C8 111.7(4) . 2_655 ?
C8 N4 C8 111.7(4) . 3_665 ?
C8 N4 C8 111.7(4) 2_655 3_665 ?
C8 N4 Mo1 107.1(4) . . ?
C8 N4 Mo1 107.1(4) 2_655 . ?
C8 N4 Mo1 107.1(4) 3_665 . ?
C14 O1 C11 108.2(5) . . ?
C14 O1 Na2 127.9(4) . . ?
C11 O1 Na2 123.0(4) . . ?
C9 O2 C9 111.6(14) 16_544 . ?
C9 O2 Na1 124.2(7) 16_544 . ?
C9 O2 Na1 124.2(7) . . ?
C16 O3 C16 95(3) 3_565 . ?
C16 O3 C16 95(3) 3_565 2_665 ?
C16 O3 C16 95(3) . 2_665 ?
C6 C1 C2 118.4(7) . . ?
C6 C1 N3 122.9(7) . . ?
C2 C1 N3 118.7(7) . . ?
C1 C2 C3 121.0(8) . . ?
C4 C3 C2 119.4(9) . . ?
C5 C4 C3 120.2(9) . . ?
C4 C5 C6 120.1(9) . . ?
C1 C6 C5 120.9(8) . . ?
N3 C7 C8 109.5(5) . 3_665 ?
N4 C8 C7 109.6(5) . 2_655 ?
C10 C9 O2 110.6(16) . . ?
C10 C9 C10A 46(2) . . ?
O2 C9 C10A 99(3) . . ?
C9 C10A C10A 91(4) . 16_544 ?
O1 C11 C12 107.1(6) . . ?
C13 C12 C11 106.2(7) . . ?
C12 C13 C14 105.7(7) . . ?
O1 C14 C13 106.4(6) . . ?
C17 C16 O3 102(4) . . ?
C17 C17 C17 60.000(4) 2_665 3_565 ?
C17 C17 C16 111.3(19) 2_665 . ?
C17 C17 C16 98(3) 3_565 . ?

loop_
_geom_bond_atom_site_label_1
_geom_bond_atom_site_label_2
_geom_bond_distance
_geom_bond_site_symmetry_2
_geom_bond_publ_flag
Mo1 N1 1.862(13) . ?
Mo1 N3 2.034(5) 2_655 ?
Mo1 N3 2.034(5) 3_665 ?
Mo1 N3 2.034(5) . ?
Mo1 N4 2.209(9) . ?
Na1 N2 2.160(14) 16_544 ?
Na1 N2 2.160(14) . ?
Na1 O2 2.532(13) 2_655 ?
Na1 O2 2.532(13) . ?
Na1 O2 2.532(13) 3_665 ?
Na2 O1 2.387(4) 20 ?
Na2 O1 2.387(4) 19 ?
Na2 O1 2.387(4) 21 ?
Na2 O1 2.387(4) . ?
Na2 O1 2.387(4) 3 ?
Na2 O1 2.387(4) 2 ?
N1 N2 1.195(13) . ?
N3 C1 1.408(8) . ?
N3 C7 1.457(8) . ?
N4 C8 1.472(7) . ?
N4 C8 1.472(7) 2_655 ?
N4 C8 1.472(7) 3_665 ?
O1 C14 1.410(8) . ?
O1 C11 1.433(7) . ?
O2 C9 1.428(12) 16_544 ?
O2 C9 1.428(12) . ?
O3 C16 1.56(3) 3_565 ?
O3 C16 1.56(3) . ?
O3 C16 1.56(3) 2_665 ?
C1 C6 1.386(9) . ?
C1 C2 1.385(9) . ?
C2 C3 1.399(11) . ?
C3 C4 1.381(12) . ?
C4 C5 1.373(12) . ?
C5 C6 1.390(11) . ?
C7 C8 1.529(8) 3_665 ?
C8 C7 1.529(8) 2_655 ?
C9 C10 1.28(3) . ?
C9 C10A 1.47(4) . ?
C10A C10A 1.68(10) 16_544 ?
C11 C12 1.455(10) . ?
C12 C13 1.404(11) . ?
C13 C14 1.487(10) . ?
C16 C17 1.50(4) . ?
C17 C17 1.46(4) 2_665 ?
C17 C17 1.46(4) 3_565 ?

loop_
_geom_torsion_atom_site_label_1
_geom_torsion_atom_site_label_2
_geom_torsion_atom_site_label_3
_geom_torsion_atom_site_label_4
_geom_torsion
_geom_torsion_site_symmetry_1
_geom_torsion_site_symmetry_2
_geom_torsion_site_symmetry_3
_geom_torsion_site_symmetry_4
_geom_torsion_publ_flag
N3 Mo1 N1 N2 -143(100) 2_655 . . . ?
N3 Mo1 N1 N2 97(100) 3_665 . . . ?
N3 Mo1 N1 N2 -23(100) . . . . ?
N4 Mo1 N1 N2 0(98) . . . . ?
Mo1 N1 N2 Na1 0(100) . . . . ?
N2 Na1 N2 N1 0(100) 16_544 . . . ?
O2 Na1 N2 N1 17(100) 2_655 . . . ?
O2 Na1 N2 N1 -103(100) . . . . ?
O2 Na1 N2 N1 137(100) 3_665 . . . ?
N1 Mo1 N3 C1 7.3(5) . . . . ?
N3 Mo1 N3 C1 112.8(6) 2_655 . . . ?
N3 Mo1 N3 C1 -98.3(6) 3_665 . . . ?
N4 Mo1 N3 C1 -172.7(5) . . . . ?
N1 Mo1 N3 C7 169.8(4) . . . . ?
N3 Mo1 N3 C7 -84.7(4) 2_655 . . . ?
N3 Mo1 N3 C7 64.3(5) 3_665 . . . ?
N4 Mo1 N3 C7 -10.2(4) . . . . ?
N1 Mo1 N4 C8 -9(100) . . . . ?
N3 Mo1 N4 C8 -16.2(3) 2_655 . . . ?
N3 Mo1 N4 C8 103.8(3) 3_665 . . . ?
N3 Mo1 N4 C8 -136.2(3) . . . . ?
N1 Mo1 N4 C8 -129(100) . . . 2_655 ?
N3 Mo1 N4 C8 -136.2(3) 2_655 . . 2_655 ?
N3 Mo1 N4 C8 -16.2(3) 3_665 . . 2_655 ?
N3 Mo1 N4 C8 103.8(3) . . . 2_655 ?
N1 Mo1 N4 C8 111(100) . . . 3_665 ?
N3 Mo1 N4 C8 103.8(3) 2_655 . . 3_665 ?
N3 Mo1 N4 C8 -136.2(3) 3_665 . . 3_665 ?
N3 Mo1 N4 C8 -16.2(3) . . . 3_665 ?
O1 Na2 O1 C14 -90.5(5) 20 . . . ?
O1 Na2 O1 C14 49(6) 19 . . . ?
O1 Na2 O1 C14 -180.0(6) 21 . . . ?
O1 Na2 O1 C14 0.0(6) 3 . . . ?
O1 Na2 O1 C14 89.5(5) 2 . . . ?
O1 Na2 O1 C11 101.5(5) 20 . . . ?
O1 Na2 O1 C11 -119(6) 19 . . . ?
O1 Na2 O1 C11 12.0(5) 21 . . . ?
O1 Na2 O1 C11 -168.0(5) 3 . . . ?
O1 Na2 O1 C11 -78.5(5) 2 . . . ?
N2 Na1 O2 C9 12.2(8) 16_544 . . 16_544 ?
N2 Na1 O2 C9 -167.8(8) . . . 16_544 ?
O2 Na1 O2 C9 102.2(8) 2_655 . . 16_544 ?
O2 Na1 O2 C9 -77.8(8) 3_665 . . 16_544 ?
N2 Na1 O2 C9 -167.7(8) 16_544 . . . ?
N2 Na1 O2 C9 12.3(8) . . . . ?
O2 Na1 O2 C9 -77.7(8) 2_655 . . . ?
O2 Na1 O2 C9 102.3(8) 3_665 . . . ?
C7 N3 C1 C6 -23.7(9) . . . . ?
Mo1 N3 C1 C6 139.0(6) . . . . ?
C7 N3 C1 C2 155.5(6) . . . . ?
Mo1 N3 C1 C2 -41.8(8) . . . . ?
C6 C1 C2 C3 -1.3(11) . . . . ?
N3 C1 C2 C3 179.5(7) . . . . ?
C1 C2 C3 C4 0.2(12) . . . . ?
C2 C3 C4 C5 0.7(13) . . . . ?
C3 C4 C5 C6 -0.5(13) . . . . ?
C2 C1 C6 C5 1.5(10) . . . . ?
N3 C1 C6 C5 -179.3(7) . . . . ?
C4 C5 C6 C1 -0.7(12) . . . . ?
C1 N3 C7 C8 -160.2(5) . . . 3_665 ?
Mo1 N3 C7 C8 34.2(6) . . . 3_665 ?
C8 N4 C8 C7 155.3(6) 2_655 . . 2_655 ?
C8 N4 C8 C7 -78.7(9) 3_665 . . 2_655 ?
Mo1 N4 C8 C7 38.3(5) . . . 2_655 ?
C9 O2 C9 C10 -23(4) 16_544 . . . ?
Na1 O2 C9 C10 157(4) . . . . ?
C9 O2 C9 C10A 23(3) 16_544 . . . ?
Na1 O2 C9 C10A -157(3) . . . . ?
C10 C9 C10A C10A 58(3) . . . 16_544 ?
O2 C9 C10A C10A -51(5) . . . 16_544 ?
C14 O1 C11 C12 6.5(8) . . . . ?
Na2 O1 C11 C12 176.6(5) . . . . ?
O1 C11 C12 C13 -20.6(10) . . . . ?
C11 C12 C13 C14 25.9(11) . . . . ?
C11 O1 C14 C13 9.2(9) . . . . ?
Na2 O1 C14 C13 -160.2(6) . . . . ?
C12 C13 C14 O1 -22.1(10) . . . . ?
C16 O3 C16 C17 -56(3) 3_565 . . . ?
C16 O3 C16 C17 39(3) 2_665 . . . ?
O3 C16 C17 C17 -11(5) . . . 2_665 ?
O3 C16 C17 C17 49(4) . . . 3_565 ?
